data_7035444
loop_
_publ_author_name
'Tirfoin, R\'emi'
'Abdalla, Joseph A. B.'
'Aldridge, Simon'

_publ_section_title
;
 Extension of conjugation: probing anion binding strength and reporter
 mechanisms in (phenyl)cyclopentadienyl and indenyl receptors.
;
_journal_issue 29
_journal_name_full 'Dalton transactions (Cambridge, England : 2003)'
_journal_page_first 13049
_journal_page_last 13059
_journal_paper_doi 10.1039/c5dt01955a
_journal_volume 44
_journal_year 2015
_chemical_formula_moiety 'C48 H63 B1 Cs1 F1 Fe1 N2 O6'
_chemical_formula_sum 'C48 H63 B Cs F Fe N2 O6'
_chemical_formula_weight 982.60
_space_group_IT_number 2
_symmetry_cell_setting triclinic
_symmetry_space_group_name_Hall '-P 1'
_symmetry_space_group_name_H-M 'P -1'
_atom_sites_solution_hydrogens difmap
_atom_sites_solution_primary other
_audit_creation_date 13-01-28
_audit_creation_method CRYSTALS_ver_14.40
_audit_update_record
;
2015-05-05 deposited with the CCDC.
2015-06-16 downloaded from the CCDC.
;
_cell_angle_alpha 98.9703(6)
_cell_angle_beta 105.8289(7)
_cell_angle_gamma 105.9933(6)
_cell_formula_units_Z 2
_cell_length_a 10.70690(10)
_cell_length_b 14.1228(2)
_cell_length_c 17.6276(3)
_cell_measurement_reflns_used 10350
_cell_measurement_temperature 150
_cell_measurement_theta_max 27
_cell_measurement_theta_min 5
_cell_volume 2386.97(6)
_computing_cell_refinement 'DENZO/SCALEPACK (Otwinowski & Minor, 1997)'
_computing_data_collection 'COLLECT (Nonius, 2001).'
_computing_data_reduction 'DENZO/SCALEPACK (Otwinowski & Minor, 1997)'
_computing_molecular_graphics 'CAMERON (Watkin et al., 1996)'
_computing_publication_material 'CRYSTALS (Betteridge et al., 2003)'
_computing_structure_refinement 'CRYSTALS (Betteridge et al., 2003)'
_computing_structure_solution 'Superflip (Palatinus & Chapuis, 2007)'
_diffrn_ambient_temperature 150
_diffrn_measured_fraction_theta_full 0.993
_diffrn_measured_fraction_theta_max 0.992
_diffrn_measurement_device Area
_diffrn_measurement_device_type 'Nonius KappaCCD'
_diffrn_measurement_method \w
_diffrn_radiation_monochromator graphite
_diffrn_radiation_type 'Mo K\a'
_diffrn_radiation_wavelength 0.71073
_diffrn_reflns_av_R_equivalents 0.039
_diffrn_reflns_limit_h_max 13
_diffrn_reflns_limit_h_min -13
_diffrn_reflns_limit_k_max 18
_diffrn_reflns_limit_k_min -18
_diffrn_reflns_limit_l_max 22
_diffrn_reflns_limit_l_min -22
_diffrn_reflns_number 105726
_diffrn_reflns_theta_full 26.636
_diffrn_reflns_theta_max 27.459
_diffrn_reflns_theta_min 5.107
_diffrn_standards_number 0
_exptl_absorpt_coefficient_mu 1.119
_exptl_absorpt_correction_T_max 0.80
_exptl_absorpt_correction_T_min 0.64
_exptl_absorpt_correction_type multi-scan
_exptl_absorpt_process_details 'DENZO/SCALEPACK (Otwinowski & Minor, 1997)'
_exptl_crystal_colour pink
_exptl_crystal_density_diffrn 1.367
_exptl_crystal_density_method 'not measured'
_exptl_crystal_description block
_exptl_crystal_F_000 1016
_exptl_crystal_size_max 0.390
_exptl_crystal_size_mid 0.260
_exptl_crystal_size_min 0.200
_refine_diff_density_max 1.71
_refine_diff_density_min -1.69
_refine_ls_extinction_method None
_refine_ls_goodness_of_fit_ref 0.9522
_refine_ls_hydrogen_treatment constr
_refine_ls_matrix_type full
_refine_ls_number_parameters 541
_refine_ls_number_reflns 10840
_refine_ls_number_restraints 0
_refine_ls_R_factor_all 0.0724
_refine_ls_R_factor_gt 0.0432
_refine_ls_shift/su_max 0.0009049
_refine_ls_shift/su_mean 0.0000259
_refine_ls_structure_factor_coef Fsqd
_refine_ls_weighting_details
;
 Method, part 1, Chebychev polynomial, (Watkin, 1994, Prince, 1982) 
 [weight] = 1.0/[A~0~*T~0~(x)+A~1~*T~1~(x) ... +A~n-1~]*T~n-1~(x)] 
 where A~i~ are the Chebychev coefficients listed below and x= Fcalc/Fmax 
 Method = Robust Weighting (Prince, 1982) 
 W = [weight] * [1-(deltaF/6*sigmaF)^2^]^2^ 
 A~i~ are: 
 7.86 10.5 5.15 1.50 
;
_refine_ls_weighting_scheme calc
_refine_ls_wR_factor_all 0.1167
_refine_ls_wR_factor_gt 0.0889
_refine_ls_wR_factor_ref 0.1167
_reflns_limit_h_max 13
_reflns_limit_h_min -13
_reflns_limit_k_max 18
_reflns_limit_k_min -18
_reflns_limit_l_max 22
_reflns_limit_l_min 0
_reflns_number_gt 8026
_reflns_number_total 10840
_reflns_threshold_expression I>2.0\s(I)
_oxford_diffrn_Wilson_B_factor 2.41
_oxford_diffrn_Wilson_scale 30.32
_oxford_refine_ls_r_factor_ref 0.0724
_oxford_refine_ls_scale 0.17823(7)
_oxford_reflns_number_all 10840
_oxford_reflns_threshold_expression_ref I>0.0\s(I)
_oxford_structure_analysis_title '027rtrt13 in P-1'
_cod_data_source_file c5dt01955a2.cif
_cod_data_source_block IVe-F
_cod_depositor_comments
;
The following automatic conversions were performed:

'_atom_sites_solution_primary' value 'Other' changed to 'other'
according to
/usr/data/users/saulius/crontab/automatic-downloads/rss-feeds/RSC/lib/dictionaries/cif_core.dic
dictionary named 'cif_core.dic' version 2.4.2 from 2011-04-26.

Automatic conversion script
Id: cif_fix_values 3271 2015-04-21 07:52:19Z andrius 

 Adding full bibliography for 7035444--7035451.cif.
;
_cod_original_sg_symbol_Hall '-P 1 '
_cod_original_sg_symbol_H-M 'P -1 '
_cod_original_formula_sum 'C48 H63 B1 Cs1 F1 Fe1 N2 O6'
_cod_database_code 7035444

loop_
_symmetry_equiv_pos_as_xyz
x,y,z
-x,-y,-z

loop_
_atom_site_label
_atom_site_type_symbol
_atom_site_fract_x
_atom_site_fract_y
_atom_site_fract_z
_atom_site_U_iso_or_equiv
_atom_site_occupancy
_atom_site_adp_type
_atom_site_refinement_flags_posn
Cs1 Cs 0.80426(3) 0.38759(2) 0.715482(17) 0.0293 1.0000 Uani .
Fe2 Fe 1.21545(6) 0.94550(4) 0.96763(4) 0.0261 1.0000 Uani .
C3 C 1.1165(4) 0.9464(3) 1.0518(3) 0.0287 1.0000 Uani .
C4 C 1.2597(4) 0.9648(3) 1.0904(3) 0.0323 1.0000 Uani .
C5 C 1.2938(4) 0.8812(3) 1.0579(3) 0.0305 1.0000 Uani .
C6 C 1.1706(4) 0.8064(3) 1.0000(3) 0.0285 1.0000 Uani .
C7 C 1.0590(4) 0.8466(3) 0.9961(3) 0.0263 1.0000 Uani .
C8 C 0.9244(4) 0.7896(3) 0.9385(2) 0.0257 1.0000 Uani .
C9 C 0.8973(4) 0.6966(3) 0.8896(3) 0.0278 1.0000 Uani .
C10 C 1.0116(4) 0.6580(3) 0.8968(3) 0.0322 1.0000 Uani .
C11 C 1.1420(5) 0.7095(3) 0.9479(3) 0.0345 1.0000 Uani .
B12 B 0.7527(4) 0.6340(3) 0.8160(3) 0.0254 1.0000 Uani .
F13 F 0.7977(2) 0.60338(17) 0.74553(14) 0.0280 1.0000 Uani .
C14 C 0.6552(4) 0.5203(3) 0.8184(2) 0.0250 1.0000 Uani .
C15 C 0.5444(4) 0.4606(3) 0.7455(2) 0.0225 1.0000 Uani .
C16 C 0.5001(4) 0.5032(3) 0.6731(2) 0.0285 1.0000 Uani .
C17 C 0.4726(4) 0.3591(3) 0.7375(2) 0.0270 1.0000 Uani .
C18 C 0.5038(4) 0.3096(3) 0.7988(3) 0.0320 1.0000 Uani .
C19 C 0.4271(6) 0.1983(4) 0.7868(3) 0.0508 1.0000 Uani .
C20 C 0.6067(5) 0.3679(3) 0.8709(3) 0.0368 1.0000 Uani .
C21 C 0.6804(4) 0.4708(3) 0.8820(3) 0.0297 1.0000 Uani .
C22 C 0.7835(5) 0.5242(4) 0.9664(3) 0.0412 1.0000 Uani .
C23 C 0.6621(4) 0.7099(3) 0.7938(2) 0.0250 1.0000 Uani .
C24 C 0.5611(4) 0.7192(3) 0.8302(2) 0.0268 1.0000 Uani .
C25 C 0.5476(5) 0.6741(3) 0.9012(3) 0.0328 1.0000 Uani .
C26 C 0.4702(4) 0.7704(3) 0.8016(3) 0.0292 1.0000 Uani .
C27 C 0.4764(4) 0.8168(3) 0.7377(3) 0.0300 1.0000 Uani .
C28 C 0.3754(5) 0.8689(4) 0.7039(3) 0.0411 1.0000 Uani .
C29 C 0.5834(4) 0.8165(3) 0.7078(3) 0.0291 1.0000 Uani .
C30 C 0.6759(4) 0.7658(3) 0.7357(3) 0.0271 1.0000 Uani .
C31 C 0.7895(5) 0.7752(4) 0.6984(3) 0.0365 1.0000 Uani .
C32 C 1.3458(5) 1.0656(3) 0.9454(3) 0.0335 1.0000 Uani .
C33 C 1.3485(5) 0.9723(3) 0.9025(3) 0.0352 1.0000 Uani .
C34 C 1.2116(5) 0.9152(4) 0.8501(3) 0.0360 1.0000 Uani .
C35 C 1.1253(5) 0.9735(4) 0.8594(3) 0.0336 1.0000 Uani .
C36 C 1.2082(5) 1.0663(3) 0.9184(3) 0.0338 1.0000 Uani .
O37 O 1.1215(3) 0.4425(3) 0.7696(2) 0.0397 1.0000 Uani .
C38 C 1.1867(5) 0.3754(4) 0.8022(3) 0.0469 1.0000 Uani .
C39 C 1.0909(5) 0.3051(4) 0.8329(3) 0.0482 1.0000 Uani .
O40 O 0.9771(3) 0.2377(2) 0.7644(2) 0.0392 1.0000 Uani .
C41 C 0.8850(6) 0.1652(4) 0.7888(3) 0.0490 1.0000 Uani .
C42 C 0.7706(6) 0.0954(4) 0.7144(4) 0.0506 1.0000 Uani .
O43 O 0.6909(4) 0.1514(2) 0.6770(2) 0.0410 1.0000 Uani .
C44 C 0.5864(6) 0.0920(4) 0.6021(3) 0.0476 1.0000 Uani .
C45 C 0.5062(5) 0.1554(4) 0.5679(3) 0.0446 1.0000 Uani .
O46 O 0.5920(3) 0.2329(3) 0.5441(2) 0.0394 1.0000 Uani .
C47 C 0.5213(5) 0.2968(4) 0.5122(3) 0.0428 1.0000 Uani .
C48 C 0.6124(6) 0.3714(4) 0.4823(3) 0.0491 1.0000 Uani .
O49 O 0.7274(3) 0.4376(3) 0.54938(19) 0.0390 1.0000 Uani .
C50 C 0.8185(6) 0.5116(4) 0.5255(3) 0.0485 1.0000 Uani .
C51 C 0.9365(5) 0.5768(4) 0.5990(3) 0.0421 1.0000 Uani .
O52 O 1.0123(3) 0.5161(2) 0.63255(19) 0.0363 1.0000 Uani .
C53 C 1.1315(5) 0.5745(4) 0.7004(3) 0.0427 1.0000 Uani .
C54 C 1.2036(5) 0.5052(4) 0.7334(3) 0.0437 1.0000 Uani .
H31 H 1.0651 0.9927 1.0614 0.0351 1.0000 Uiso R
H41 H 1.3243 1.0259 1.1321 0.0390 1.0000 Uiso R
H51 H 1.3854 0.8742 1.0724 0.0367 1.0000 Uiso R
H81 H 0.8539 0.8171 0.9352 0.0306 1.0000 Uiso R
H101 H 0.9933 0.5932 0.8633 0.0389 1.0000 Uiso R
H111 H 1.2122 0.6813 0.9491 0.0421 1.0000 Uiso R
H161 H 0.4229 0.4511 0.6313 0.0429 1.0000 Uiso R
H162 H 0.4742 0.5615 0.6891 0.0430 1.0000 Uiso R
H163 H 0.5750 0.5228 0.6519 0.0433 1.0000 Uiso R
H171 H 0.4009 0.3230 0.6893 0.0335 1.0000 Uiso R
H191 H 0.3956 0.1886 0.8315 0.0771 1.0000 Uiso R
H193 H 0.3496 0.1747 0.7375 0.0772 1.0000 Uiso R
H192 H 0.4853 0.1589 0.7830 0.0771 1.0000 Uiso R
H201 H 0.6284 0.3374 0.9141 0.0450 1.0000 Uiso R
H221 H 0.7552 0.4921 1.0060 0.0621 1.0000 Uiso R
H223 H 0.7915 0.5945 0.9803 0.0621 1.0000 Uiso R
H222 H 0.8726 0.5205 0.9686 0.0621 1.0000 Uiso R
H251 H 0.4844 0.6965 0.9228 0.0499 1.0000 Uiso R
H253 H 0.6346 0.6954 0.9435 0.0500 1.0000 Uiso R
H252 H 0.5143 0.6011 0.8843 0.0503 1.0000 Uiso R
H261 H 0.4048 0.7740 0.8263 0.0357 1.0000 Uiso R
H281 H 0.3742 0.8736 0.6500 0.0621 1.0000 Uiso R
H283 H 0.4015 0.9364 0.7375 0.0621 1.0000 Uiso R
H282 H 0.2838 0.8307 0.7005 0.0620 1.0000 Uiso R
H291 H 0.5947 0.8512 0.6678 0.0360 1.0000 Uiso R
H313 H 0.8041 0.8363 0.6792 0.0559 1.0000 Uiso R
H312 H 0.8746 0.7786 0.7384 0.0558 1.0000 Uiso R
H311 H 0.7623 0.7181 0.6532 0.0560 1.0000 Uiso R
H321 H 1.4245 1.1204 0.9866 0.0411 1.0000 Uiso R
H331 H 1.4288 0.9499 0.9094 0.0431 1.0000 Uiso R
H341 H 1.1808 0.8465 0.8152 0.0441 1.0000 Uiso R
H351 H 1.0258 0.9525 0.8316 0.0410 1.0000 Uiso R
H361 H 1.1766 1.1211 0.9380 0.0411 1.0000 Uiso R
H382 H 1.2707 0.4138 0.8469 0.0573 1.0000 Uiso R
H381 H 1.2068 0.3354 0.7594 0.0571 1.0000 Uiso R
H391 H 1.1388 0.2658 0.8628 0.0582 1.0000 Uiso R
H392 H 1.0558 0.3432 0.8682 0.0579 1.0000 Uiso R
H412 H 0.9337 0.1255 0.8173 0.0590 1.0000 Uiso R
H411 H 0.8467 0.1996 0.8244 0.0590 1.0000 Uiso R
H422 H 0.7137 0.0411 0.7303 0.0612 1.0000 Uiso R
H421 H 0.8092 0.0663 0.6762 0.0608 1.0000 Uiso R
H441 H 0.5245 0.0332 0.6115 0.0569 1.0000 Uiso R
H442 H 0.6284 0.0678 0.5636 0.0570 1.0000 Uiso R
H452 H 0.4738 0.1862 0.6085 0.0536 1.0000 Uiso R
H451 H 0.4263 0.1124 0.5207 0.0540 1.0000 Uiso R
H471 H 0.4981 0.3327 0.5548 0.0521 1.0000 Uiso R
H472 H 0.4364 0.2563 0.4677 0.0520 1.0000 Uiso R
H482 H 0.5606 0.4107 0.4554 0.0589 1.0000 Uiso R
H481 H 0.6437 0.3350 0.4441 0.0590 1.0000 Uiso R
H501 H 0.7701 0.5535 0.5001 0.0590 1.0000 Uiso R
H502 H 0.8522 0.4781 0.4870 0.0589 1.0000 Uiso R
H512 H 0.9957 0.6302 0.5832 0.0509 1.0000 Uiso R
H511 H 0.9030 0.6072 0.6389 0.0511 1.0000 Uiso R
H532 H 1.1059 0.6091 0.7422 0.0517 1.0000 Uiso R
H531 H 1.1933 0.6249 0.6835 0.0520 1.0000 Uiso R
H541 H 1.2932 0.5457 0.7741 0.0528 1.0000 Uiso R
H542 H 1.2171 0.4629 0.6889 0.0531 1.0000 Uiso R
C1 C 0.9447(7) 0.7477(4) 0.4497(4) 0.0573 1.0000 Uani .
N2 N 1.2027(8) -0.0148(5) 0.5428(5) 0.0951 1.0000 Uani .
C2 C 1.0673(8) 0.7405(5) 0.4364(4) 0.0676 1.0000 Uani .
N4 N 0.8454(7) 0.7523(6) 0.4596(6) 0.1003 1.0000 Uani .
C13 C 1.1391(7) -0.0071(6) 0.5848(5) 0.0721 1.0000 Uani .
C12 C 1.0599(9) 0.0006(8) 0.6368(5) 0.0988 1.0000 Uani .
H121 H 1.0722 0.0713 0.6573 0.1491 1.0000 Uiso R
H122 H 1.0891 -0.0283 0.6816 0.1491 1.0000 Uiso R
H123 H 0.9642 -0.0361 0.6059 0.1491 1.0000 Uiso R
H21 H 1.0703 0.6724 0.4347 0.1020 1.0000 Uiso R
H22 H 1.1453 0.7884 0.4804 0.1022 1.0000 Uiso R
H23 H 1.0701 0.7561 0.3855 0.1021 1.0000 Uiso R

loop_
_atom_site_aniso_label
_atom_site_aniso_U_11
_atom_site_aniso_U_22
_atom_site_aniso_U_33
_atom_site_aniso_U_23
_atom_site_aniso_U_13
_atom_site_aniso_U_12
Cs1 0.02774(13) 0.02637(13) 0.03259(14) 0.00546(9) 0.00936(10) 0.00884(9)
Fe2 0.0234(3) 0.0251(3) 0.0268(3) 0.0073(2) 0.0061(2) 0.0052(2)
C3 0.027(2) 0.026(2) 0.029(2) 0.0068(16) 0.0073(16) 0.0037(16)
C4 0.024(2) 0.033(2) 0.028(2) 0.0090(17) 0.0022(16) -0.0018(17)
C5 0.025(2) 0.031(2) 0.031(2) 0.0107(17) 0.0026(16) 0.0063(16)
C6 0.0231(19) 0.027(2) 0.035(2) 0.0139(17) 0.0061(17) 0.0074(16)
C7 0.0235(19) 0.0206(18) 0.031(2) 0.0070(15) 0.0069(16) 0.0027(15)
C8 0.0228(19) 0.0262(19) 0.028(2) 0.0092(16) 0.0075(16) 0.0076(15)
C9 0.027(2) 0.0229(19) 0.031(2) 0.0088(16) 0.0047(16) 0.0078(16)
C10 0.027(2) 0.0233(19) 0.038(2) 0.0042(17) 0.0017(18) 0.0073(16)
C11 0.030(2) 0.029(2) 0.045(3) 0.0104(19) 0.0083(19) 0.0131(18)
B12 0.021(2) 0.027(2) 0.026(2) 0.0044(17) 0.0048(17) 0.0075(17)
F13 0.0279(12) 0.0231(11) 0.0326(13) 0.0057(9) 0.0105(10) 0.0082(9)
C14 0.0242(19) 0.0256(19) 0.0248(19) 0.0066(15) 0.0072(15) 0.0086(15)
C15 0.0178(17) 0.0238(18) 0.0247(19) 0.0073(15) 0.0061(14) 0.0052(14)
C16 0.026(2) 0.029(2) 0.026(2) 0.0050(16) 0.0032(16) 0.0069(16)
C17 0.0235(19) 0.0267(19) 0.026(2) 0.0052(16) 0.0047(15) 0.0055(15)
C18 0.031(2) 0.027(2) 0.035(2) 0.0121(17) 0.0086(18) 0.0047(17)
C19 0.053(3) 0.033(2) 0.052(3) 0.018(2) 0.007(3) -0.001(2)
C20 0.040(2) 0.033(2) 0.033(2) 0.0148(19) 0.0043(19) 0.0101(19)
C21 0.031(2) 0.028(2) 0.027(2) 0.0080(16) 0.0054(17) 0.0090(17)
C22 0.047(3) 0.035(2) 0.030(2) 0.0106(19) 0.002(2) 0.004(2)
C23 0.0242(19) 0.0215(18) 0.0247(19) 0.0035(15) 0.0037(15) 0.0064(15)
C24 0.027(2) 0.0239(19) 0.0229(19) 0.0034(15) 0.0030(15) 0.0044(15)
C25 0.032(2) 0.032(2) 0.033(2) 0.0074(18) 0.0123(18) 0.0077(18)
C26 0.028(2) 0.027(2) 0.032(2) 0.0055(17) 0.0101(17) 0.0111(17)
C27 0.033(2) 0.0240(19) 0.030(2) 0.0046(16) 0.0050(17) 0.0117(17)
C28 0.043(3) 0.042(3) 0.046(3) 0.015(2) 0.015(2) 0.025(2)
C29 0.035(2) 0.0224(19) 0.030(2) 0.0070(16) 0.0086(17) 0.0113(17)
C30 0.027(2) 0.0221(18) 0.030(2) 0.0065(16) 0.0069(16) 0.0073(15)
C31 0.036(2) 0.036(2) 0.047(3) 0.020(2) 0.021(2) 0.0150(19)
C32 0.036(2) 0.027(2) 0.037(2) 0.0119(18) 0.0154(19) 0.0043(18)
C33 0.031(2) 0.038(2) 0.041(2) 0.014(2) 0.0161(19) 0.0108(19)
C34 0.040(2) 0.034(2) 0.036(2) 0.0080(19) 0.015(2) 0.0112(19)
C35 0.031(2) 0.041(2) 0.029(2) 0.0136(18) 0.0088(18) 0.0119(19)
C36 0.038(2) 0.031(2) 0.037(2) 0.0140(18) 0.0145(19) 0.0135(19)
O37 0.0289(16) 0.0464(19) 0.0447(19) 0.0183(15) 0.0117(14) 0.0106(14)
C38 0.030(2) 0.059(3) 0.049(3) 0.022(3) 0.003(2) 0.015(2)
C39 0.045(3) 0.060(3) 0.039(3) 0.024(2) 0.005(2) 0.018(3)
O40 0.0430(19) 0.0390(18) 0.0354(17) 0.0169(14) 0.0115(14) 0.0104(15)
C41 0.058(3) 0.042(3) 0.049(3) 0.025(2) 0.019(3) 0.012(2)
C42 0.064(4) 0.030(2) 0.057(3) 0.019(2) 0.022(3) 0.009(2)
O43 0.0465(19) 0.0265(15) 0.0424(19) 0.0035(14) 0.0128(15) 0.0054(14)
C44 0.051(3) 0.026(2) 0.051(3) 0.001(2) 0.013(2) -0.001(2)
C45 0.033(2) 0.033(2) 0.054(3) 0.000(2) 0.015(2) -0.0029(19)
O46 0.0325(17) 0.0394(18) 0.0399(18) 0.0053(14) 0.0088(14) 0.0082(14)
C47 0.035(2) 0.052(3) 0.034(2) 0.003(2) 0.004(2) 0.016(2)
C48 0.045(3) 0.062(3) 0.035(3) 0.017(2) 0.002(2) 0.018(3)
O49 0.0392(18) 0.0437(18) 0.0306(16) 0.0145(14) 0.0077(14) 0.0099(14)
C50 0.047(3) 0.060(3) 0.048(3) 0.034(3) 0.017(2) 0.021(3)
C51 0.048(3) 0.037(2) 0.052(3) 0.022(2) 0.024(2) 0.015(2)
O52 0.0379(17) 0.0321(16) 0.0369(17) 0.0098(13) 0.0106(14) 0.0098(13)
C53 0.043(3) 0.031(2) 0.041(3) 0.007(2) 0.010(2) -0.002(2)
C54 0.029(2) 0.047(3) 0.047(3) 0.017(2) 0.009(2) 0.001(2)
C1 0.057(4) 0.045(3) 0.061(4) 0.015(3) 0.011(3) 0.011(3)
N2 0.081(5) 0.074(4) 0.128(6) 0.016(4) 0.050(5) 0.011(4)
C2 0.087(5) 0.057(4) 0.070(4) 0.012(3) 0.044(4) 0.027(4)
N4 0.064(4) 0.092(5) 0.151(7) 0.046(5) 0.033(4) 0.029(4)
C13 0.054(4) 0.063(4) 0.091(5) 0.019(4) 0.022(4) 0.008(3)
C12 0.088(6) 0.123(8) 0.085(6) 0.033(5) 0.039(5) 0.021(5)

loop_
_atom_type_symbol
_atom_type_scat_dispersion_real
_atom_type_scat_dispersion_imag
_atom_type_scat_Cromer_Mann_a1
_atom_type_scat_Cromer_Mann_b1
_atom_type_scat_Cromer_Mann_a2
_atom_type_scat_Cromer_Mann_b2
_atom_type_scat_Cromer_Mann_a3
_atom_type_scat_Cromer_Mann_b3
_atom_type_scat_Cromer_Mann_a4
_atom_type_scat_Cromer_Mann_b4
_atom_type_scat_Cromer_Mann_c
_atom_type_scat_source
C 0.0033 0.0016 2.3100 20.8439 1.0200 10.2075 1.5886 0.5687 0.8650 51.6512 0.2156 'International Tables Vol C 4.2.6.8 and 6.1.1.4'
H 0.0000 0.0000 0.4930 10.5109 0.3229 26.1257 0.1402 3.1424 0.0408 57.7998 0.0030 'International Tables Vol C 4.2.6.8 and 6.1.1.4'
Fe 0.3463 0.8444 11.7695 4.7611 7.3573 0.3072 3.5222 15.3535 2.3045 76.8805 1.0369 'International Tables Vol C 4.2.6.8 and 6.1.1.4'
B 0.0013 0.0007 2.0545 23.2185 1.3326 1.0210 1.0979 60.3498 0.7068 0.1403 -0.1932 'International Tables Vol C 4.2.6.8 and 6.1.1.4'
F 0.0171 0.0103 3.5392 10.2825 2.6412 4.2944 1.5170 0.2615 1.0243 26.1476 0.2776 'International Tables Vol C 4.2.6.8 and 6.1.1.4'
O 0.0106 0.0060 3.0485 13.2771 2.2868 5.7011 1.5463 0.3239 0.8670 32.9089 0.2508 'International Tables Vol C 4.2.6.8 and 6.1.1.4'
Cs -0.3680 2.1192 20.3892 3.5690 19.1062 0.3107 10.6620 24.3879 1.4953 213.9040 3.3352 'International Tables Vol C 4.2.6.8 and 6.1.1.4'
N 0.0061 0.0033 12.2126 0.0057 3.1322 9.8933 2.0125 28.9975 1.1663 0.5826 -11.5290 'International Tables Vol C 4.2.6.8 and 6.1.1.4'

loop_
_geom_angle_atom_site_label_1
_geom_angle_atom_site_label_2
_geom_angle_atom_site_label_3
_geom_angle
_geom_angle_publ_flag
C3 Fe2 C4 40.91(16) yes
C3 Fe2 C5 68.75(17) yes
C4 Fe2 C5 40.41(18) yes
C3 Fe2 C6 68.47(17) yes
C4 Fe2 C6 67.86(17) yes
C5 Fe2 C6 40.47(16) yes
C3 Fe2 C7 40.83(15) yes
C4 Fe2 C7 68.17(16) yes
C5 Fe2 C7 68.22(16) yes
C6 Fe2 C7 40.38(15) yes
C3 Fe2 C32 128.77(17) yes
C4 Fe2 C32 109.29(18) yes
C5 Fe2 C32 118.96(18) yes
C6 Fe2 C32 152.07(17) yes
C7 Fe2 C32 166.70(17) yes
C3 Fe2 C33 167.09(17) yes
C4 Fe2 C33 128.90(18) yes
C5 Fe2 C33 108.26(18) yes
C6 Fe2 C33 118.00(18) yes
C7 Fe2 C33 151.00(17) yes
C3 Fe2 C34 150.92(18) yes
C4 Fe2 C34 166.21(19) yes
C5 Fe2 C34 127.65(18) yes
C6 Fe2 C34 107.22(18) yes
C7 Fe2 C34 117.10(17) yes
C3 Fe2 C35 117.56(18) yes
C4 Fe2 C35 152.38(19) yes
C5 Fe2 C35 165.39(18) yes
C6 Fe2 C35 127.28(18) yes
C7 Fe2 C35 107.22(17) yes
C3 Fe2 C36 108.10(18) yes
C4 Fe2 C36 119.41(18) yes
C5 Fe2 C36 152.83(18) yes
C6 Fe2 C36 165.57(17) yes
C7 Fe2 C36 128.04(17) yes
C32 Fe2 C33 40.67(18) yes
C32 Fe2 C34 68.60(18) yes
C33 Fe2 C34 40.77(18) yes
C32 Fe2 C35 68.59(18) yes
C33 Fe2 C35 68.55(18) yes
C34 Fe2 C35 40.79(18) yes
C32 Fe2 C36 40.76(18) yes
C33 Fe2 C36 68.46(18) yes
C34 Fe2 C36 68.55(18) yes
C35 Fe2 C36 40.70(18) yes
Fe2 C3 C4 69.4(2) yes
Fe2 C3 C7 71.5(2) yes
C4 C3 C7 107.6(4) yes
Fe2 C3 H31 125.0 no
C4 C3 H31 126.6 no
C7 C3 H31 125.8 no
C3 C4 Fe2 69.7(2) yes
C3 C4 C5 109.0(4) yes
Fe2 C4 C5 70.2(2) yes
C3 C4 H41 125.7 no
Fe2 C4 H41 125.6 no
C5 C4 H41 125.4 no
C4 C5 Fe2 69.4(2) yes
C4 C5 C6 108.4(4) yes
Fe2 C5 C6 71.5(2) yes
C4 C5 H51 126.5 no
Fe2 C5 H51 125.3 no
C6 C5 H51 125.2 no
Fe2 C6 C5 68.1(2) yes
Fe2 C6 C7 69.8(2) yes
C5 C6 C7 107.6(4) yes
Fe2 C6 C11 125.4(3) yes
C5 C6 C11 133.7(4) yes
C7 C6 C11 118.6(4) yes
C6 C7 C3 107.3(3) yes
C6 C7 Fe2 69.8(2) yes
C3 C7 Fe2 67.7(2) yes
C6 C7 C8 119.3(4) yes
C3 C7 C8 133.2(4) yes
Fe2 C7 C8 123.9(3) yes
C7 C8 C9 121.8(4) yes
C7 C8 H81 118.6 no
C9 C8 H81 119.5 no
C8 C9 C10 117.1(4) yes
C8 C9 B12 124.3(4) yes
C10 C9 B12 118.1(4) yes
C9 C10 C11 124.0(4) yes
C9 C10 H101 117.5 no
C11 C10 H101 118.5 no
C6 C11 C10 119.1(4) yes
C6 C11 H111 120.6 no
C10 C11 H111 120.2 no
C9 B12 F13 103.5(3) yes
C9 B12 C14 120.3(3) yes
F13 B12 C14 100.1(3) yes
C9 B12 C23 110.3(3) yes
F13 B12 C23 108.8(3) yes
C14 B12 C23 112.3(3) yes
B12 C14 C15 117.5(3) yes
B12 C14 C21 126.6(3) yes
C15 C14 C21 115.5(3) yes
C14 C15 C16 122.3(3) yes
C14 C15 C17 121.3(4) yes
C16 C15 C17 116.4(3) yes
C15 C16 H161 108.8 no
C15 C16 H162 110.0 no
H161 C16 H162 110.1 no
C15 C16 H163 109.5 no
H161 C16 H163 108.6 no
H162 C16 H163 109.8 no
C15 C17 C18 122.6(4) yes
C15 C17 H171 118.7 no
C18 C17 H171 118.8 no
C17 C18 C19 121.1(4) yes
C17 C18 C20 116.6(4) yes
C19 C18 C20 122.3(4) yes
C18 C19 H191 110.0 no
C18 C19 H193 109.7 no
H191 C19 H193 109.2 no
C18 C19 H192 110.7 no
H191 C19 H192 108.5 no
H193 C19 H192 108.6 no
C18 C20 C21 122.6(4) yes
C18 C20 H201 118.8 no
C21 C20 H201 118.6 no
C14 C21 C20 121.3(4) yes
C14 C21 C22 123.3(4) yes
C20 C21 C22 115.4(4) yes
C21 C22 H221 110.1 no
C21 C22 H223 111.0 no
H221 C22 H223 108.9 no
C21 C22 H222 110.0 no
H221 C22 H222 108.5 no
H223 C22 H222 108.3 no
B12 C23 C24 122.0(3) yes
B12 C23 C30 122.1(4) yes
C24 C23 C30 115.8(4) yes
C23 C24 C25 121.5(4) yes
C23 C24 C26 121.2(4) yes
C25 C24 C26 117.3(4) yes
C24 C25 H251 109.7 no
C24 C25 H253 110.6 no
H251 C25 H253 108.5 no
C24 C25 H252 110.7 no
H251 C25 H252 109.0 no
H253 C25 H252 108.3 no
C24 C26 C27 121.8(4) yes
C24 C26 H261 118.8 no
C27 C26 H261 119.4 no
C26 C27 C28 122.4(4) yes
C26 C27 C29 116.8(4) yes
C28 C27 C29 120.8(4) yes
C27 C28 H281 109.4 no
C27 C28 H283 110.7 no
H281 C28 H283 108.8 no
C27 C28 H282 110.8 no
H281 C28 H282 108.0 no
H283 C28 H282 109.1 no
C27 C29 C30 122.3(4) yes
C27 C29 H291 119.1 no
C30 C29 H291 118.6 no
C29 C30 C23 121.4(4) yes
C29 C30 C31 115.7(4) yes
C23 C30 C31 122.9(4) yes
C30 C31 H313 108.6 no
C30 C31 H312 110.8 no
H313 C31 H312 109.4 no
C30 C31 H311 109.7 no
H313 C31 H311 108.7 no
H312 C31 H311 109.6 no
Fe2 C32 C33 70.0(2) yes
Fe2 C32 C36 69.5(2) yes
C33 C32 C36 108.0(4) yes
Fe2 C32 H321 125.9 no
C33 C32 H321 126.6 no
C36 C32 H321 125.4 no
C32 C33 Fe2 69.3(2) yes
C32 C33 C34 107.7(4) yes
Fe2 C33 C34 69.0(3) yes
C32 C33 H331 126.4 no
Fe2 C33 H331 125.1 no
C34 C33 H331 125.9 no
C33 C34 Fe2 70.3(3) yes
C33 C34 C35 108.3(4) yes
Fe2 C34 C35 69.8(3) yes
C33 C34 H341 126.3 no
Fe2 C34 H341 123.7 no
C35 C34 H341 125.4 no
C34 C35 Fe2 69.4(3) yes
C34 C35 C36 107.8(4) yes
Fe2 C35 C36 69.6(2) yes
C34 C35 H351 126.1 no
Fe2 C35 H351 124.8 no
C36 C35 H351 126.0 no
C32 C36 C35 108.2(4) yes
C32 C36 Fe2 69.8(2) yes
C35 C36 Fe2 69.7(2) yes
C32 C36 H361 125.5 no
C35 C36 H361 126.3 no
Fe2 C36 H361 125.6 no
C38 O37 C54 110.9(4) yes
O37 C38 C39 108.7(4) yes
O37 C38 H382 110.1 no
C39 C38 H382 109.0 no
O37 C38 H381 109.5 no
C39 C38 H381 109.3 no
H382 C38 H381 110.3 no
C38 C39 O40 108.3(4) yes
C38 C39 H391 109.8 no
O40 C39 H391 109.6 no
C38 C39 H392 110.8 no
O40 C39 H392 108.7 no
H391 C39 H392 109.6 no
C39 O40 C41 111.4(4) yes
O40 C41 C42 108.9(4) yes
O40 C41 H412 109.6 no
C42 C41 H412 109.1 no
O40 C41 H411 110.2 no
C42 C41 H411 109.5 no
H412 C41 H411 109.7 no
C41 C42 O43 109.2(4) yes
C41 C42 H422 109.0 no
O43 C42 H422 110.2 no
C41 C42 H421 109.6 no
O43 C42 H421 109.4 no
H422 C42 H421 109.4 no
C42 O43 C44 112.6(4) yes
O43 C44 C45 109.2(4) yes
O43 C44 H441 109.8 no
C45 C44 H441 109.2 no
O43 C44 H442 109.9 no
C45 C44 H442 110.0 no
H441 C44 H442 108.7 no
C44 C45 O46 109.1(4) yes
C44 C45 H452 110.0 no
O46 C45 H452 109.6 no
C44 C45 H451 109.3 no
O46 C45 H451 110.1 no
H452 C45 H451 108.8 no
C45 O46 C47 111.4(4) yes
O46 C47 C48 109.1(4) yes
O46 C47 H471 109.1 no
C48 C47 H471 109.6 no
O46 C47 H472 110.3 no
C48 C47 H472 109.9 no
H471 C47 H472 108.8 no
C47 C48 O49 109.3(4) yes
C47 C48 H482 109.1 no
O49 C48 H482 109.7 no
C47 C48 H481 109.3 no
O49 C48 H481 109.8 no
H482 C48 H481 109.7 no
C48 O49 C50 112.4(4) yes
O49 C50 C51 108.9(4) yes
O49 C50 H501 109.6 no
C51 C50 H501 109.5 no
O49 C50 H502 109.8 no
C51 C50 H502 109.7 no
H501 C50 H502 109.3 no
C50 C51 O52 109.1(4) yes
C50 C51 H512 109.0 no
O52 C51 H512 109.6 no
C50 C51 H511 109.9 no
O52 C51 H511 109.8 no
H512 C51 H511 109.4 no
C51 O52 C53 112.3(4) yes
O52 C53 C54 109.1(4) yes
O52 C53 H532 110.2 no
C54 C53 H532 109.6 no
O52 C53 H531 109.7 no
C54 C53 H531 109.4 no
H532 C53 H531 108.8 no
C53 C54 O37 109.0(4) yes
C53 C54 H541 109.6 no
O37 C54 H541 110.0 no
C53 C54 H542 109.2 no
O37 C54 H542 109.8 no
H541 C54 H542 109.3 no
C2 C1 N4 179.1(8) yes
C1 C2 H21 110.1 no
C1 C2 H22 108.6 no
H21 C2 H22 109.6 no
C1 C2 H23 109.9 no
H21 C2 H23 109.0 no
H22 C2 H23 109.7 no
N2 C13 C12 179.0(9) yes
C13 C12 H121 109.6 no
C13 C12 H122 109.7 no
H121 C12 H122 109.5 no
C13 C12 H123 108.7 no
H121 C12 H123 109.7 no
H122 C12 H123 109.7 no

loop_
_geom_bond_atom_site_label_1
_geom_bond_atom_site_label_2
_geom_bond_distance
_geom_bond_publ_flag
Fe2 C3 2.045(4) yes
Fe2 C4 2.041(4) yes
Fe2 C5 2.051(4) yes
Fe2 C6 2.096(4) yes
Fe2 C7 2.096(4) yes
Fe2 C32 2.045(4) yes
Fe2 C33 2.054(4) yes
Fe2 C34 2.036(5) yes
Fe2 C35 2.042(4) yes
Fe2 C36 2.041(4) yes
C3 C4 1.428(6) yes
C3 C7 1.445(6) yes
C3 H31 0.987 no
C4 C5 1.413(6) yes
C4 H41 0.979 no
C5 C6 1.435(6) yes
C5 H51 0.980 no
C6 C7 1.447(6) yes
C6 C11 1.427(6) yes
C7 C8 1.436(5) yes
C8 C9 1.360(6) yes
C8 H81 0.933 no
C9 C10 1.456(6) yes
C9 B12 1.629(6) yes
C10 C11 1.356(6) yes
C10 H101 0.945 no
C11 H111 0.939 no
B12 F13 1.496(5) yes
B12 C14 1.670(6) yes
B12 C23 1.655(6) yes
C14 C15 1.432(5) yes
C14 C21 1.414(6) yes
C15 C16 1.511(5) yes
C15 C17 1.391(5) yes
C16 H161 0.965 no
C16 H162 0.964 no
C16 H163 0.967 no
C17 C18 1.392(6) yes
C17 H171 0.930 no
C18 C19 1.510(6) yes
C18 C20 1.384(6) yes
C19 H191 0.952 no
C19 H193 0.959 no
C19 H192 0.951 no
C20 C21 1.404(6) yes
C20 H201 0.938 no
C21 C22 1.516(6) yes
C22 H221 0.960 no
C22 H223 0.959 no
C22 H222 0.961 no
C23 C24 1.424(6) yes
C23 C30 1.403(6) yes
C24 C25 1.512(6) yes
C24 C26 1.400(6) yes
C25 H251 0.961 no
C25 H253 0.954 no
C25 H252 0.961 no
C26 C27 1.397(6) yes
C26 H261 0.929 no
C27 C28 1.513(6) yes
C27 C29 1.386(6) yes
C28 H281 0.960 no
C28 H283 0.962 no
C28 H282 0.961 no
C29 C30 1.403(6) yes
C29 H291 0.935 no
C30 C31 1.516(6) yes
C31 H313 0.964 no
C31 H312 0.971 no
C31 H311 0.956 no
C32 C33 1.424(6) yes
C32 C36 1.423(6) yes
C32 H321 0.983 no
C33 C34 1.425(6) yes
C33 H331 0.980 no
C34 C35 1.421(6) yes
C34 H341 0.976 no
C35 C36 1.420(6) yes
C35 H351 0.979 no
C36 H361 0.979 no
O37 C38 1.426(6) yes
O37 C54 1.420(6) yes
C38 C39 1.496(7) yes
C38 H382 0.968 no
C38 H381 0.978 no
C39 O40 1.431(6) yes
C39 H391 0.975 no
C39 H392 0.976 no
O40 C41 1.421(6) yes
C41 C42 1.499(8) yes
C41 H412 0.972 no
C41 H411 0.977 no
C42 O43 1.421(6) yes
C42 H422 0.969 no
C42 H421 0.976 no
O43 C44 1.425(6) yes
C44 C45 1.488(8) yes
C44 H441 0.977 no
C44 H442 0.980 no
C45 O46 1.420(6) yes
C45 H452 0.972 no
C45 H451 0.979 no
O46 C47 1.416(6) yes
C47 C48 1.492(7) yes
C47 H471 0.967 no
C47 H472 0.977 no
C48 O49 1.419(6) yes
C48 H482 0.974 no
C48 H481 0.970 no
O49 C50 1.422(6) yes
C50 C51 1.489(7) yes
C50 H501 0.971 no
C50 H502 0.971 no
C51 O52 1.423(6) yes
C51 H512 0.972 no
C51 H511 0.967 no
O52 C53 1.421(6) yes
C53 C54 1.496(7) yes
C53 H532 0.964 no
C53 H531 0.974 no
C54 H541 0.978 no
C54 H542 0.978 no
C1 C2 1.422(9) yes
C1 N4 1.141(9) yes
N2 C13 1.146(10) yes
C2 H21 0.967 no
C2 H22 0.964 no
C2 H23 0.963 no
C13 C12 1.419(11) yes
C12 H121 0.967 no
C12 H122 0.962 no
C12 H123 0.964 no

loop_
_geom_hbond_atom_site_label_D
_geom_hbond_atom_site_label_H
_geom_hbond_atom_site_label_A
_geom_hbond_site_symmetry_A
_geom_hbond_angle_DHA
_geom_hbond_distance_DH
_geom_hbond_distance_HA
_geom_hbond_distance_DA
_geom_hbond_publ_flag
C2 H21 O52 2_766 152.30(19) 0.967 2.534 3.420(7) yes
C2 H23 O40 2_766 166.31(18) 0.963 2.571 3.514(7) yes
